data_4128493
loop_
_publ_author_name
'Hadlington, Terrance J.'
'Szilv\'asi, Tibor'
'Driess, Matthias'

_publ_section_title
;
 Versatile Tautomerization of EH<sub>2</sub>-Substituted Silylenes (E = N,
 P, As) in the Coordination Sphere of Nickel.
;
_journal_issue 7
_journal_name_full 'Journal of the American Chemical Society'
_journal_page_first 3304
_journal_page_last 3314
_journal_paper_doi 10.1021/jacs.9b00159
_journal_volume 141
_journal_year 2019
_chemical_formula_sum 'C21 H20 B Li N'
_chemical_formula_weight 304.13
_space_group_crystal_system monoclinic
_space_group_IT_number 14
_space_group_name_Hall '-P 2yn'
_space_group_name_H-M_alt 'P 1 21/n 1'
_atom_sites_solution_hydrogens mixed
_audit_creation_method SHELXL-2016/6
_cell_angle_alpha 90
_cell_angle_beta 93.7640(10)
_cell_angle_gamma 90
_cell_formula_units_Z 8
_cell_length_a 10.3572(2)
_cell_length_b 21.8676(3)
_cell_length_c 15.3918(2)
_cell_measurement_reflns_used 6813
_cell_measurement_temperature 150(2)
_cell_measurement_theta_max 73.4140
_cell_measurement_theta_min 3.4870
_cell_volume 3478.52(9)
_computing_cell_refinement 'CrysAlisPro 1.171.38.46 (Rigaku OD, 2015)'
_computing_data_collection 'CrysAlisPro 1.171.38.46 (Rigaku OD, 2015)'
_computing_data_reduction 'CrysAlisPro 1.171.38.46 (Rigaku OD, 2015)'
_computing_structure_refinement 'SHELXL-2016/6 (Sheldrick, 2016)'
_diffrn_ambient_temperature 150(2)
_diffrn_detector_area_resol_mean 10.5435
_diffrn_measured_fraction_theta_full 1.000
_diffrn_measured_fraction_theta_max 0.995
_diffrn_measurement_device_type 'SuperNova, Single source at offset, Atlas'
_diffrn_measurement_method '\w scans'
_diffrn_radiation_type CuK\a
_diffrn_radiation_wavelength 1.54184
_diffrn_reflns_av_R_equivalents 0.0177
_diffrn_reflns_av_unetI/netI 0.0210
_diffrn_reflns_Laue_measured_fraction_full 1.000
_diffrn_reflns_Laue_measured_fraction_max 0.995
_diffrn_reflns_limit_h_max 12
_diffrn_reflns_limit_h_min -12
_diffrn_reflns_limit_k_max 26
_diffrn_reflns_limit_k_min -26
_diffrn_reflns_limit_l_max 17
_diffrn_reflns_limit_l_min -18
_diffrn_reflns_number 13457
_diffrn_reflns_point_group_measured_fraction_full 1.000
_diffrn_reflns_point_group_measured_fraction_max 0.995
_diffrn_reflns_theta_full 67.684
_diffrn_reflns_theta_max 69.983
_diffrn_reflns_theta_min 3.517
_diffrn_source 'micro-focus sealed X-ray tube'
_exptl_absorpt_coefficient_mu 0.488
_exptl_absorpt_correction_T_max 1.00000
_exptl_absorpt_correction_T_min 0.83636
_exptl_absorpt_correction_type multi-scan
_exptl_absorpt_process_details
;
CrysAlisPro 1.171.38.46 (Rigaku Oxford Diffraction, 2015)
Empirical absorption correction using spherical harmonics,
 implemented in SCALE3 ABSPACK scaling algorithm.
;
_exptl_crystal_colour colourless
_exptl_crystal_density_diffrn 1.161
_exptl_crystal_description block
_exptl_crystal_F_000 1288
_exptl_crystal_size_max 0.344
_exptl_crystal_size_mid 0.326
_exptl_crystal_size_min 0.210
_refine_diff_density_max 0.567
_refine_diff_density_min -0.276
_refine_diff_density_rms 0.041
_refine_ls_extinction_method none
_refine_ls_goodness_of_fit_ref 1.044
_refine_ls_hydrogen_treatment mixed
_refine_ls_matrix_type full
_refine_ls_number_parameters 437
_refine_ls_number_reflns 6568
_refine_ls_number_restraints 0
_refine_ls_restrained_S_all 1.044
_refine_ls_R_factor_all 0.0588
_refine_ls_R_factor_gt 0.0511
_refine_ls_shift/su_max 0.000
_refine_ls_shift/su_mean 0.000
_refine_ls_structure_factor_coef Fsqd
_refine_ls_weighting_details 'w=1/[\s^2^(Fo^2^)+(0.0742P)^2^+1.0904P] where P=(Fo^2^+2Fc^2^)/3'
_refine_ls_weighting_scheme calc
_refine_ls_wR_factor_gt 0.1368
_refine_ls_wR_factor_ref 0.1452
_reflns_Friedel_coverage 0.000
_reflns_number_gt 5634
_reflns_number_total 6568
_reflns_threshold_expression 'I > 2\s(I)'
_cod_data_source_file ja9b00159_si_002.cif
_cod_data_source_block LiNH2BPH3
_cod_original_sg_symbol_H-M 'P 21/n'
_cod_database_code 4128493
_shelx_shelxl_version_number 2016/6
_shelx_space_group_comment
;
The symmetry employed for this shelxl refinement is uniquely defined
by the following loop, which should always be used as a source of
symmetry information in preference to the above space-group names.
They are only intended as comments.
;

loop_
_space_group_symop_operation_xyz
'x, y, z'
'-x+1/2, y+1/2, -z+1/2'
'-x, -y, -z'
'x-1/2, -y-1/2, z-1/2'

loop_
_atom_site_label
_atom_site_type_symbol
_atom_site_fract_x
_atom_site_fract_y
_atom_site_fract_z
_atom_site_U_iso_or_equiv
_atom_site_adp_type
_atom_site_occupancy
_atom_site_site_symmetry_order
_atom_site_calc_flag
_atom_site_refinement_flags_posn
_atom_site_refinement_flags_adp
C19 C 0.30300(14) 0.09011(6) 0.61790(9) 0.0312(3) Uani 1 1 d . .
C25 C 0.50808(14) 0.16284(6) 0.66475(9) 0.0314(3) Uani 1 1 d . .
C7 C 0.09463(15) -0.13156(7) 0.71553(10) 0.0353(3) Uani 1 1 d . .
C30 C 0.57751(15) 0.20280(7) 0.72198(10) 0.0378(3) Uani 1 1 d . .
H30 H 0.538988 0.215372 0.773392 0.045 Uiso 1 1 calc R U
C1 C 0.13393(15) -0.12799(6) 0.88669(10) 0.0345(3) Uani 1 1 d . .
N2 N 0.27999(14) 0.20624(6) 0.66827(9) 0.0432(3) Uani 1 1 d . .
C12 C -0.03200(16) -0.14102(7) 0.68061(10) 0.0391(3) Uani 1 1 d . .
H12 H -0.100028 -0.118086 0.703312 0.047 Uiso 1 1 calc R U
C2 C 0.24668(17) -0.13844(7) 0.93997(11) 0.0432(4) Uani 1 1 d . .
H2 H 0.324976 -0.119679 0.925127 0.052 Uiso 1 1 calc R U
C24 C 0.18818(15) 0.09483(7) 0.56541(9) 0.0378(3) Uani 1 1 d . .
H24 H 0.139665 0.131644 0.566888 0.045 Uiso 1 1 calc R U
C20 C 0.36812(15) 0.03391(7) 0.61357(9) 0.0362(3) Uani 1 1 d . .
H20 H 0.446419 0.028227 0.648334 0.043 Uiso 1 1 calc R U
C21 C 0.32199(17) -0.01366(8) 0.56019(11) 0.0447(4) Uani 1 1 d . .
H21 H 0.368291 -0.051136 0.559296 0.054 Uiso 1 1 calc R U
C31 C 0.34927(15) 0.12103(7) 0.78298(9) 0.0356(3) Uani 1 1 d . .
C6 C 0.02258(16) -0.15826(7) 0.91176(10) 0.0397(4) Uani 1 1 d . .
H6 H -0.056559 -0.152704 0.877871 0.048 Uiso 1 1 calc R U
C13 C 0.02549(15) -0.02987(7) 0.80163(10) 0.0370(3) Uani 1 1 d . .
C26 C 0.57212(16) 0.14518(7) 0.59161(10) 0.0375(3) Uani 1 1 d . .
H26 H 0.529661 0.118120 0.550765 0.045 Uiso 1 1 calc R U
C8 C 0.18940(18) -0.16802(8) 0.67982(11) 0.0483(4) Uani 1 1 d . .
H8 H 0.277035 -0.163607 0.701244 0.058 Uiso 1 1 calc R U
N1 N 0.26389(14) -0.05360(7) 0.78736(11) 0.0526(4) Uani 1 1 d . .
C27 C 0.69538(17) 0.16571(8) 0.57649(11) 0.0442(4) Uani 1 1 d . .
H27 H 0.736241 0.151973 0.526561 0.053 Uiso 1 1 calc R U
B2 B 0.35872(16) 0.14519(7) 0.68258(10) 0.0314(3) Uani 1 1 d . .
C11 C -0.0622(2) -0.18257(8) 0.61410(11) 0.0488(4) Uani 1 1 d . .
H11 H -0.149392 -0.187146 0.591731 0.059 Uiso 1 1 calc R U
C29 C 0.69955(17) 0.22471(8) 0.70695(11) 0.0450(4) Uani 1 1 d . .
H29 H 0.742175 0.252433 0.746773 0.054 Uiso 1 1 calc R U
C4 C 0.1380(2) -0.20417(8) 1.03575(12) 0.0581(5) Uani 1 1 d . .
H4 H 0.139576 -0.229604 1.085852 0.070 Uiso 1 1 calc R U
C14 C -0.03289(16) -0.01062(8) 0.87617(11) 0.0431(4) Uani 1 1 d . .
H14 H -0.018532 -0.033671 0.928227 0.052 Uiso 1 1 calc R U
C23 C 0.14214(17) 0.04780(9) 0.51111(11) 0.0484(4) Uani 1 1 d . .
H23 H 0.064323 0.053156 0.475711 0.058 Uiso 1 1 calc R U
C28 C 0.75894(16) 0.20595(8) 0.63353(12) 0.0467(4) Uani 1 1 d . .
H28 H 0.842634 0.220637 0.622530 0.056 Uiso 1 1 calc R U
C3 C 0.2484(2) -0.17514(9) 1.01358(12) 0.0552(5) Uani 1 1 d . .
H3 H 0.326545 -0.180161 1.048777 0.066 Uiso 1 1 calc R U
C18 C -0.00034(18) 0.00650(7) 0.72699(11) 0.0446(4) Uani 1 1 d . .
H18 H 0.036244 -0.005034 0.674409 0.053 Uiso 1 1 calc R U
B1 B 0.13067(16) -0.08583(8) 0.79830(12) 0.0360(4) Uani 1 1 d . .
C10 C 0.0341(2) -0.21724(9) 0.58045(12) 0.0591(5) Uani 1 1 d . .
H10 H 0.013973 -0.245448 0.534605 0.071 Uiso 1 1 calc R U
C32 C 0.45260(18) 0.09061(8) 0.82804(11) 0.0487(4) Uani 1 1 d . .
H32 H 0.532061 0.086450 0.801092 0.058 Uiso 1 1 calc R U
C15 C -0.11118(19) 0.04093(9) 0.87711(13) 0.0532(4) Uani 1 1 d . .
H15 H -0.149336 0.052392 0.929166 0.064 Uiso 1 1 calc R U
C5 C 0.0243(2) -0.19618(8) 0.98466(11) 0.0508(4) Uani 1 1 d . .
H5 H -0.052441 -0.216487 0.999217 0.061 Uiso 1 1 calc R U
C9 C 0.1593(2) -0.21042(9) 0.61409(13) 0.0603(5) Uani 1 1 d . .
H9 H 0.225944 -0.234797 0.592373 0.072 Uiso 1 1 calc R U
C17 C -0.0772(2) 0.05859(8) 0.72720(12) 0.0541(5) Uani 1 1 d . .
H17 H -0.090850 0.082385 0.675779 0.065 Uiso 1 1 calc R U
C22 C 0.20884(19) -0.00646(9) 0.50844(11) 0.0512(4) Uani 1 1 d . .
H22 H 0.177464 -0.038678 0.471398 0.061 Uiso 1 1 calc R U
C36 C 0.23471(19) 0.12484(8) 0.82623(12) 0.0514(4) Uani 1 1 d . .
H36 H 0.161946 0.144837 0.798198 0.062 Uiso 1 1 calc R U
C16 C -0.1338(2) 0.07571(8) 0.80235(13) 0.0571(5) Uani 1 1 d . .
H16 H -0.187560 0.110893 0.802768 0.068 Uiso 1 1 calc R U
C33 C 0.4424(3) 0.06628(11) 0.91115(13) 0.0741(7) Uani 1 1 d . .
H33 H 0.514557 0.046435 0.940120 0.089 Uiso 1 1 calc R U
C35 C 0.2238(3) 0.10025(11) 0.90919(15) 0.0750(8) Uani 1 1 d . .
H35 H 0.144586 0.103726 0.936571 0.090 Uiso 1 1 calc R U
C34 C 0.3275(3) 0.07104(12) 0.95130(13) 0.0846(9) Uani 1 1 d . .
H34 H 0.320051 0.054221 1.007663 0.102 Uiso 1 1 calc R U
Li2 Li 0.3951(3) 0.27489(14) 0.6990(2) 0.0555(8) Uani 1 1 d . .
Li1 Li 0.2303(4) 0.02713(16) 0.7370(3) 0.0711(10) Uani 1 1 d . .
C40 C 0.5545(2) -0.14921(12) 0.65621(16) 0.0715(7) Uani 1 1 d . .
H40 H 0.524068 -0.174168 0.608654 0.086 Uiso 1 1 calc R U
C41 C 0.6103(2) -0.09493(14) 0.64104(16) 0.0741(7) Uani 1 1 d . .
H41 H 0.617633 -0.081847 0.582715 0.089 Uiso 1 1 calc R U
C42 C 0.6554(2) -0.05934(15) 0.70620(16) 0.0798(7) Uani 1 1 d . .
H42 H 0.694478 -0.021293 0.693837 0.096 Uiso 1 1 calc R U
C39 C 0.5407(2) -0.16945(12) 0.7433(2) 0.0915(9) Uani 1 1 d . .
H39 H 0.500746 -0.207354 0.755344 0.110 Uiso 1 1 calc R U
C37 C 0.6462(2) -0.07664(14) 0.78957(16) 0.0745(7) Uani 1 1 d . .
H37 H 0.680493 -0.050465 0.834622 0.089 Uiso 1 1 calc R U
C38 C 0.5901(2) -0.12970(13) 0.81175(15) 0.0735(7) Uani 1 1 d . .
H38 H 0.583662 -0.140390 0.871127 0.088 Uiso 1 1 calc R U
H2A H 0.201705 0.204063 0.692129 0.064(6) Uiso 1 1 d R .
H2B H 0.266895 0.214773 0.608129 0.078(7) Uiso 1 1 d R .
H1A H 0.335095 -0.080127 0.776229 0.095(9) Uiso 1 1 d R .
H1B H 0.306695 -0.036327 0.844129 0.140(13) Uiso 1 1 d R .

loop_
_atom_site_aniso_label
_atom_site_aniso_U_11
_atom_site_aniso_U_22
_atom_site_aniso_U_33
_atom_site_aniso_U_23
_atom_site_aniso_U_13
_atom_site_aniso_U_12
C19 0.0392(7) 0.0298(7) 0.0245(6) 0.0021(5) 0.0008(5) -0.0049(6)
C25 0.0417(8) 0.0249(7) 0.0273(7) 0.0024(5) 0.0012(6) -0.0021(6)
C7 0.0422(8) 0.0302(7) 0.0344(7) 0.0099(6) 0.0082(6) 0.0038(6)
C30 0.0458(8) 0.0358(8) 0.0321(7) -0.0020(6) 0.0040(6) -0.0088(6)
C1 0.0418(8) 0.0244(7) 0.0365(7) -0.0028(6) -0.0025(6) 0.0009(6)
N2 0.0489(8) 0.0299(7) 0.0502(8) -0.0015(6) -0.0004(6) 0.0026(6)
C12 0.0486(9) 0.0314(8) 0.0375(8) 0.0023(6) 0.0033(7) 0.0015(6)
C2 0.0491(9) 0.0342(8) 0.0448(9) -0.0043(7) -0.0076(7) 0.0057(7)
C24 0.0435(8) 0.0379(8) 0.0313(7) 0.0023(6) -0.0020(6) -0.0016(6)
C20 0.0443(8) 0.0313(8) 0.0321(7) -0.0020(6) -0.0025(6) -0.0016(6)
C21 0.0588(10) 0.0339(8) 0.0412(8) -0.0083(7) 0.0014(7) -0.0020(7)
C31 0.0456(8) 0.0314(7) 0.0299(7) -0.0078(6) 0.0043(6) -0.0143(6)
C6 0.0511(9) 0.0296(8) 0.0383(8) -0.0006(6) 0.0016(7) -0.0028(6)
C13 0.0415(8) 0.0269(7) 0.0413(8) -0.0002(6) -0.0082(6) -0.0038(6)
C26 0.0489(9) 0.0314(8) 0.0326(7) -0.0010(6) 0.0055(6) -0.0029(6)
C8 0.0527(10) 0.0469(10) 0.0473(9) 0.0107(8) 0.0188(8) 0.0086(8)
N1 0.0412(8) 0.0473(8) 0.0685(10) 0.0179(7) -0.0034(7) -0.0108(6)
C27 0.0513(9) 0.0385(9) 0.0447(9) 0.0014(7) 0.0169(7) 0.0010(7)
B2 0.0382(8) 0.0253(8) 0.0303(8) -0.0009(6) -0.0004(6) -0.0018(6)
C11 0.0718(12) 0.0376(9) 0.0368(8) 0.0028(7) 0.0005(8) -0.0081(8)
C29 0.0482(9) 0.0405(9) 0.0462(9) -0.0006(7) 0.0010(7) -0.0128(7)
C4 0.1008(16) 0.0353(9) 0.0373(9) 0.0061(7) -0.0035(9) 0.0083(10)
C14 0.0473(9) 0.0367(8) 0.0447(9) 0.0007(7) -0.0028(7) 0.0039(7)
C23 0.0494(9) 0.0549(11) 0.0393(8) -0.0046(8) -0.0110(7) -0.0090(8)
C28 0.0415(9) 0.0432(9) 0.0563(10) 0.0073(8) 0.0101(7) -0.0064(7)
C3 0.0752(13) 0.0425(10) 0.0452(9) -0.0005(8) -0.0168(9) 0.0141(9)
C18 0.0621(10) 0.0304(8) 0.0392(8) -0.0027(6) -0.0119(7) 0.0026(7)
B1 0.0351(8) 0.0308(8) 0.0418(9) 0.0068(7) -0.0008(7) -0.0020(7)
C10 0.1050(17) 0.0386(9) 0.0361(9) -0.0005(7) 0.0215(10) -0.0061(10)
C32 0.0592(10) 0.0508(10) 0.0345(8) 0.0090(7) -0.0083(7) -0.0195(8)
C15 0.0582(11) 0.0455(10) 0.0549(10) -0.0089(8) -0.0044(8) 0.0123(8)
C5 0.0771(12) 0.0316(8) 0.0447(9) 0.0000(7) 0.0129(9) -0.0065(8)
C9 0.0884(15) 0.0453(10) 0.0515(10) 0.0054(8) 0.0377(11) 0.0139(10)
C17 0.0771(13) 0.0329(9) 0.0489(10) -0.0020(7) -0.0228(9) 0.0098(8)
C22 0.0643(11) 0.0461(10) 0.0421(9) -0.0149(8) -0.0059(8) -0.0117(8)
C36 0.0641(11) 0.0422(9) 0.0502(10) -0.0142(8) 0.0219(8) -0.0159(8)
C16 0.0685(12) 0.0363(9) 0.0633(12) -0.0084(8) -0.0193(9) 0.0177(8)
C33 0.1014(17) 0.0768(15) 0.0408(10) 0.0205(10) -0.0201(11) -0.0392(13)
C35 0.1113(19) 0.0627(13) 0.0565(13) -0.0197(11) 0.0474(14) -0.0368(13)
C34 0.142(2) 0.0832(17) 0.0298(9) 0.0014(10) 0.0147(13) -0.0541(17)
Li2 0.068(2) 0.0343(15) 0.065(2) -0.0043(14) 0.0127(16) -0.0048(13)
Li1 0.077(2) 0.0432(18) 0.095(3) 0.0025(18) 0.019(2) -0.0089(16)
C40 0.0597(13) 0.0821(16) 0.0693(14) -0.0223(12) -0.0208(11) 0.0296(12)
C41 0.0481(11) 0.106(2) 0.0678(14) -0.0125(13) 0.0042(10) 0.0085(12)
C42 0.0496(12) 0.117(2) 0.0727(15) -0.0059(14) 0.0010(10) 0.0018(12)
C39 0.0452(12) 0.0694(16) 0.158(3) 0.0198(17) -0.0115(14) 0.0249(11)
C37 0.0564(12) 0.1016(19) 0.0650(14) -0.0169(13) 0.0005(10) 0.0083(12)
C38 0.0562(12) 0.104(2) 0.0597(13) 0.0041(13) -0.0026(10) 0.0188(13)

loop_
_atom_type_symbol
_atom_type_description
_atom_type_scat_dispersion_real
_atom_type_scat_dispersion_imag
_atom_type_scat_source
C C 0.0181 0.0091 'International Tables Vol C Tables 4.2.6.8 and 6.1.1.4'
H H 0.0000 0.0000 'International Tables Vol C Tables 4.2.6.8 and 6.1.1.4'
Li Li 0.0008 0.0003 'International Tables Vol C Tables 4.2.6.8 and 6.1.1.4'
B B 0.0090 0.0039 'International Tables Vol C Tables 4.2.6.8 and 6.1.1.4'
N N 0.0311 0.0180 'International Tables Vol C Tables 4.2.6.8 and 6.1.1.4'

loop_
_geom_angle_atom_site_label_1
_geom_angle_atom_site_label_2
_geom_angle_atom_site_label_3
_geom_angle
_geom_angle_site_symmetry_1
_geom_angle_site_symmetry_3
C24 C19 C20 115.48(13) . .
C24 C19 B2 123.23(13) . .
C20 C19 B2 121.27(12) . .
C24 C19 Li1 100.51(14) . .
C20 C19 Li1 73.51(12) . .
B2 C19 Li1 94.12(13) . .
C26 C25 C30 115.24(14) . .
C26 C25 B2 125.04(13) . .
C30 C25 B2 119.51(13) . .
C26 C25 Li2 128.60(12) . .
C30 C25 Li2 62.47(11) . .
B2 C25 Li2 76.20(10) . .
C12 C7 C8 115.29(15) . .
C12 C7 B1 123.17(13) . .
C8 C7 B1 121.33(15) . .
C12 C7 Li2 95.18(13) . 2_546
C8 C7 Li2 74.17(12) . 2_546
B1 C7 Li2 95.33(12) . 2_546
C29 C30 C25 123.06(15) . .
C29 C30 Li2 116.96(14) . .
C25 C30 Li2 87.23(12) . .
C2 C1 C6 115.46(14) . .
C2 C1 B1 123.20(14) . .
C6 C1 B1 121.28(13) . .
C2 C1 Li2 103.65(13) . 2_546
C6 C1 Li2 70.93(11) . 2_546
B1 C1 Li2 92.56(12) . 2_546
B2 N2 Li2 108.40(14) . .
C11 C12 C7 122.68(16) . .
C3 C2 C1 122.55(17) . .
C23 C24 C19 122.58(15) . .
C21 C20 C19 122.33(14) . .
C21 C20 Li1 102.55(14) . .
C19 C20 Li1 73.19(12) . .
C22 C21 C20 120.05(16) . .
C36 C31 C32 115.82(16) . .
C36 C31 B2 122.19(15) . .
C32 C31 B2 121.78(14) . .
C36 C31 Li1 76.34(13) . .
C32 C31 Li1 95.59(14) . .
B2 C31 Li1 93.27(13) . .
C5 C6 C1 122.25(16) . .
C5 C6 Li2 102.66(13) . 2_546
C1 C6 Li2 76.11(12) . 2_546
C14 C13 C18 115.51(15) . .
C14 C13 B1 125.06(14) . .
C18 C13 B1 119.11(14) . .
C14 C13 Li1 123.76(14) . .
C18 C13 Li1 63.34(13) . .
B1 C13 Li1 78.11(12) . .
C27 C26 C25 122.43(15) . .
C9 C8 C7 122.25(18) . .
C9 C8 Li2 98.03(14) . 2_546
C7 C8 Li2 72.42(11) . 2_546
B1 N1 Li1 108.31(16) . .
C28 C27 C26 120.37(15) . .
N2 B2 C25 105.29(12) . .
N2 B2 C31 110.04(12) . .
C25 B2 C31 110.45(12) . .
N2 B2 C19 112.29(12) . .
C25 B2 C19 111.71(12) . .
C31 B2 C19 107.10(11) . .
C10 C11 C12 120.14(18) . .
C28 C29 C30 119.55(16) . .
C3 C4 C5 119.53(16) . .
C15 C14 C13 122.52(16) . .
C22 C23 C24 120.23(15) . .
C27 C28 C29 119.33(15) . .
C4 C3 C2 120.32(17) . .
C17 C18 C13 122.62(17) . .
C17 C18 Li1 114.16(15) . .
C13 C18 Li1 85.40(14) . .
N1 B1 C13 104.99(12) . .
N1 B1 C1 111.77(13) . .
C13 B1 C1 111.73(13) . .
N1 B1 C7 110.31(14) . .
C13 B1 C7 111.13(12) . .
C1 B1 C7 106.97(12) . .
C9 C10 C11 119.14(18) . .
C33 C32 C31 122.1(2) . .
C16 C15 C14 120.23(18) . .
C4 C5 C6 119.86(18) . .
C10 C9 C8 120.48(17) . .
C16 C17 C18 119.89(17) . .
C23 C22 C21 119.32(15) . .
C35 C36 C31 122.2(2) . .
C35 C36 Li1 99.84(16) . .
C31 C36 Li1 71.25(12) . .
C17 C16 C15 119.22(16) . .
C34 C33 C32 120.1(2) . .
C34 C35 C36 120.2(2) . .
C35 C34 C33 119.57(19) . .
N2 Li2 C7 141.38(18) . 2_556
N2 Li2 C6 121.76(17) . 2_556
C7 Li2 C6 82.48(11) 2_556 2_556
N2 Li2 C8 109.41(15) . 2_556
C7 Li2 C8 33.42(7) 2_556 2_556
C6 Li2 C8 112.61(13) 2_556 2_556
N2 Li2 C30 89.60(13) . .
C7 Li2 C30 116.99(15) 2_556 .
C6 Li2 C30 100.57(13) 2_556 .
C8 Li2 C30 121.58(16) 2_556 .
N2 Li2 C1 118.24(17) . 2_556
C7 Li2 C1 64.62(9) 2_556 2_556
C6 Li2 C1 32.96(7) 2_556 2_556
C8 Li2 C1 86.13(11) 2_556 2_556
C30 Li2 C1 132.88(15) . 2_556
N2 Li2 C25 62.30(10) . .
C7 Li2 C25 147.14(16) 2_556 .
C6 Li2 C25 102.99(12) 2_556 .
C8 Li2 C25 140.18(15) 2_556 .
C30 Li2 C25 30.31(6) . .
C1 Li2 C25 133.17(14) 2_556 .
N1 Li1 C18 90.36(15) . .
N1 Li1 C19 138.6(2) . .
C18 Li1 C19 114.01(18) . .
N1 Li1 C20 105.35(18) . .
C18 Li1 C20 125.6(2) . .
C19 Li1 C20 33.30(7) . .
N1 Li1 C31 124.4(2) . .
C18 Li1 C31 129.97(18) . .
C19 Li1 C31 64.90(10) . .
C20 Li1 C31 82.37(12) . .
N1 Li1 C36 123.4(2) . .
C18 Li1 C36 99.99(15) . .
C19 Li1 C36 86.34(12) . .
C20 Li1 C36 112.15(14) . .
C31 Li1 C36 32.41(7) . .
N1 Li1 C13 63.93(11) . .
C18 Li1 C13 31.26(7) . .
C19 Li1 C13 145.18(19) . .
C20 Li1 C13 145.33(18) . .
C31 Li1 C13 131.67(18) . .
C36 Li1 C13 100.10(15) . .
C41 C40 C39 120.4(2) . .
C42 C41 C40 121.2(3) . .
C41 C42 C37 120.7(3) . .
C40 C39 C38 116.7(2) . .
C42 C37 C38 122.7(3) . .
C37 C38 C39 118.3(2) . .

loop_
_geom_bond_atom_site_label_1
_geom_bond_atom_site_label_2
_geom_bond_distance
_geom_bond_site_symmetry_2
C19 C24 1.397(2) .
C19 C20 1.405(2) .
C19 B2 1.643(2) .
C19 Li1 2.450(4) .
C25 C26 1.398(2) .
C25 C30 1.405(2) .
C25 B2 1.635(2) .
C25 Li2 2.781(3) .
C7 C12 1.400(2) .
C7 C8 1.404(2) .
C7 B1 1.643(2) .
C7 Li2 2.431(3) 2_546
C30 C29 1.385(2) .
C30 Li2 2.468(4) .
C1 C2 1.401(2) .
C1 C6 1.406(2) .
C1 B1 1.642(2) .
C1 Li2 2.507(4) 2_546
N2 B2 1.572(2) .
N2 Li2 1.955(3) .
C12 C11 1.389(2) .
C2 C3 1.387(3) .
C24 C23 1.390(2) .
C20 C21 1.391(2) .
C20 Li1 2.454(4) .
C21 C22 1.382(3) .
C31 C36 1.401(2) .
C31 C32 1.404(2) .
C31 B2 1.642(2) .
C31 Li1 2.474(4) .
C6 C5 1.394(2) .
C6 Li2 2.441(4) 2_546
C13 C14 1.396(2) .
C13 C18 1.408(2) .
C13 B1 1.641(2) .
C13 Li1 2.705(4) .
C26 C27 1.387(2) .
C8 C9 1.392(3) .
C8 Li2 2.453(4) 2_546
N1 B1 1.568(2) .
N1 Li1 1.950(4) .
C27 C28 1.379(3) .
C11 C10 1.381(3) .
C29 C28 1.384(2) .
C4 C3 1.371(3) .
C4 C5 1.384(3) .
C14 C15 1.389(2) .
C23 C22 1.375(3) .
C18 C17 1.390(2) .
C18 Li1 2.426(4) .
C10 C9 1.373(3) .
C32 C33 1.396(2) .
C15 C16 1.386(3) .
C17 C16 1.382(3) .
C36 C35 1.397(3) .
C36 Li1 2.539(4) .
C33 C34 1.380(4) .
C35 C34 1.374(4) .
C40 C41 1.348(4) .
C40 C39 1.428(4) .
C41 C42 1.330(3) .
C42 C37 1.347(3) .
C39 C38 1.434(4) .
C37 C38 1.351(4) .
